data_7032706
loop_
_publ_author_name
'Barroso, S\'onia'
'Coelho, Ana M.'
'G\'omez-Ruiz, Santiago'
'Calhorda, Maria Jos\'e'
'Zi\<zak, Zeljko'
'Kalu\/derovi\'c, Goran N'
'Martins, Ana M.'

_publ_section_title
;
 Synthesis, cytotoxic and hydrolytic studies of titanium complexes
 anchored by a tripodal diamine bis(phenolate) ligand.
;
_journal_issue 46
_journal_name_full 'Dalton transactions (Cambridge, England : 2003)'
_journal_page_first 17422
_journal_page_last 17433
_journal_paper_doi 10.1039/c4dt00975d
_journal_volume 43
_journal_year 2014
_chemical_formula_moiety 'C34 H54 Cl2 N2 O2 Ti'
_chemical_formula_sum 'C34 H54 Cl2 N2 O2 Ti'
_chemical_formula_weight 641.59
_space_group_IT_number 14
_symmetry_cell_setting monoclinic
_symmetry_Int_Tables_number 14
_symmetry_space_group_name_Hall '-P 2ybc'
_symmetry_space_group_name_H-M 'P 1 21/c 1'
_atom_sites_solution_hydrogens geom
_atom_sites_solution_primary direct
_atom_sites_solution_secondary difmap
_audit_creation_method SHELXL-97
_cell_angle_alpha 90.00
_cell_angle_beta 115.821(2)
_cell_angle_gamma 90.00
_cell_formula_units_Z 4
_cell_length_a 16.7000(11)
_cell_length_b 15.6390(10)
_cell_length_c 15.1740(10)
_cell_measurement_reflns_used 1290
_cell_measurement_temperature 150(2)
_cell_measurement_theta_max 20.42
_cell_measurement_theta_min 2.60
_cell_volume 3567.3(4)
_computing_cell_refinement 'Bruker SAINT'
_computing_data_collection 'Bruker APEX2'
_computing_data_reduction 'Bruker SAINT'
_computing_molecular_graphics 'Bruker SHELXTL'
_computing_publication_material 'Bruker SHELXTL'
_computing_structure_refinement 'SHELXL-97 (Sheldrick, 2008)'
_computing_structure_solution 'SHELXS-97 (Sheldrick, 2008)'
_diffrn_ambient_temperature 150(2)
_diffrn_measured_fraction_theta_full 0.999
_diffrn_measured_fraction_theta_max 0.999
_diffrn_measurement_device_type 'Bruker APEX-II CCD'
_diffrn_measurement_method '\f and \w scans'
_diffrn_radiation_monochromator graphite
_diffrn_radiation_probe x-ray
_diffrn_radiation_type MoK\a
_diffrn_radiation_wavelength 0.71073
_diffrn_reflns_av_R_equivalents 0.0811
_diffrn_reflns_av_sigmaI/netI 0.1376
_diffrn_reflns_limit_h_max 17
_diffrn_reflns_limit_h_min -19
_diffrn_reflns_limit_k_max 18
_diffrn_reflns_limit_k_min -17
_diffrn_reflns_limit_l_max 18
_diffrn_reflns_limit_l_min -17
_diffrn_reflns_number 15392
_diffrn_reflns_theta_full 25.03
_diffrn_reflns_theta_max 25.03
_diffrn_reflns_theta_min 1.98
_diffrn_source 'fine-focus sealed tube'
_exptl_absorpt_coefficient_mu 0.420
_exptl_absorpt_correction_T_max 0.9834
_exptl_absorpt_correction_T_min 0.9282
_exptl_absorpt_correction_type multi-scan
_exptl_absorpt_process_details 'SADABS,  G. M. Sheldrick, 1996'
_exptl_crystal_colour orange
_exptl_crystal_density_diffrn 1.195
_exptl_crystal_density_method 'not measured'
_exptl_crystal_description plate
_exptl_crystal_F_000 1376
_exptl_crystal_size_max 0.18
_exptl_crystal_size_mid 0.18
_exptl_crystal_size_min 0.04
_refine_diff_density_max 0.325
_refine_diff_density_min -0.352
_refine_diff_density_rms 0.073
_refine_ls_extinction_method none
_refine_ls_goodness_of_fit_ref 0.906
_refine_ls_hydrogen_treatment constr
_refine_ls_matrix_type full
_refine_ls_number_parameters 380
_refine_ls_number_reflns 6294
_refine_ls_number_restraints 15
_refine_ls_restrained_S_all 0.907
_refine_ls_R_factor_all 0.1358
_refine_ls_R_factor_gt 0.0590
_refine_ls_shift/su_max 0.001
_refine_ls_shift/su_mean 0.000
_refine_ls_structure_factor_coef Fsqd
_refine_ls_weighting_details 'calc w=1/[\s^2^(Fo^2^)+(0.0499P)^2^+0.0000P] where P=(Fo^2^+2Fc^2^)/3'
_refine_ls_weighting_scheme calc
_refine_ls_wR_factor_gt 0.1093
_refine_ls_wR_factor_ref 0.1272
_reflns_number_gt 3432
_reflns_number_total 6294
_reflns_threshold_expression >2\s(I)
_cod_data_source_file c4dt00975d2.cif
_cod_data_source_block 4
_cod_depositor_comments 'Adding full bibliography for 7032705--7032707.cif.'
_cod_original_sg_symbol_H-M 'P 21/c'
_cod_database_code 7032706

loop_
_symmetry_equiv_pos_as_xyz
'x, y, z'
'-x, y+1/2, -z+1/2'
'-x, -y, -z'
'x, -y-1/2, z-1/2'

loop_
_atom_site_label
_atom_site_type_symbol
_atom_site_fract_x
_atom_site_fract_y
_atom_site_fract_z
_atom_site_U_iso_or_equiv
_atom_site_adp_type
_atom_site_occupancy
_atom_site_symmetry_multiplicity
_atom_site_calc_flag
_atom_site_refinement_flags
_atom_site_disorder_assembly
_atom_site_disorder_group
Ti1 Ti 0.48147(4) 0.25712(4) 0.47157(5) 0.0217(2) Uani 1 1 d . . .
Cl1 Cl 0.52339(6) 0.14452(6) 0.40308(7) 0.0296(3) Uani 1 1 d . . .
Cl2 Cl 0.43430(7) 0.35541(7) 0.34568(7) 0.0355(3) Uani 1 1 d . . .
O1 O 0.36592(15) 0.22136(15) 0.43121(16) 0.0255(7) Uani 1 1 d . . .
N1 N 0.44397(19) 0.34275(19) 0.5687(2) 0.0216(8) Uani 1 1 d . . .
O2 O 0.58967(15) 0.31032(16) 0.52896(17) 0.0245(6) Uani 1 1 d . . .
N2 N 0.5277(2) 0.1771(2) 0.6130(2) 0.0268(8) Uani 1 1 d . . .
C11 C 0.2841(2) 0.2464(2) 0.4180(2) 0.0221(9) Uani 1 1 d . . .
C15 C 0.1937(2) 0.3462(2) 0.4553(2) 0.0234(9) Uani 1 1 d . . .
H15 H 0.1894 0.3956 0.4871 0.028 Uiso 1 1 calc R . .
C2 C 0.5241(2) 0.2335(2) 0.6904(2) 0.0272(10) Uani 1 1 d . . .
H2A H 0.5768 0.2691 0.7177 0.033 Uiso 1 1 calc R . .
H2B H 0.5230 0.1986 0.7428 0.033 Uiso 1 1 calc R . .
C27 C 0.5042(2) 0.4184(2) 0.6101(3) 0.0251(10) Uani 1 1 d . . .
H27A H 0.4909 0.4424 0.6612 0.030 Uiso 1 1 calc R . .
H27B H 0.4869 0.4610 0.5585 0.030 Uiso 1 1 calc R . .
C16 C 0.2772(2) 0.3211(2) 0.4642(3) 0.0237(9) Uani 1 1 d . . .
C21 C 0.6421(2) 0.3644(2) 0.5999(3) 0.0235(9) Uani 1 1 d . . .
C31 C 0.2131(2) 0.1233(2) 0.2964(3) 0.0278(10) Uani 1 1 d . . .
C14 C 0.1173(2) 0.3003(2) 0.4007(3) 0.0224(9) Uani 1 1 d . . .
C1 C 0.4430(2) 0.2888(2) 0.6489(3) 0.0257(10) Uani 1 1 d . . .
H1A H 0.3901 0.2532 0.6238 0.031 Uiso 1 1 calc R . .
H1B H 0.4414 0.3250 0.7000 0.031 Uiso 1 1 calc R . .
C22 C 0.7332(2) 0.3739(2) 0.6232(3) 0.0261(10) Uani 1 1 d . . .
C23 C 0.7826(2) 0.4244(3) 0.7043(3) 0.0292(10) Uani 1 1 d . . .
H23 H 0.8428 0.4317 0.7211 0.035 Uiso 1 1 calc R . .
C26 C 0.6037(2) 0.4091(2) 0.6521(3) 0.0213(9) Uani 1 1 d . A .
C24 C 0.7482(3) 0.4648(2) 0.7618(3) 0.0261(10) Uani 1 1 d . A .
C13 C 0.1271(2) 0.2280(2) 0.3525(3) 0.0252(10) Uani 1 1 d . . .
H13 H 0.0762 0.1971 0.3141 0.030 Uiso 1 1 calc R . .
C61 C 0.8082(3) 0.5185(3) 0.8510(3) 0.0317(11) Uani 1 1 d D . .
C32 C 0.2744(3) 0.0532(3) 0.3603(3) 0.0460(13) Uani 1 1 d . . .
H32A H 0.2760 0.0069 0.3197 0.069 Uiso 1 1 calc R . .
H32B H 0.2525 0.0328 0.4054 0.069 Uiso 1 1 calc R . .
H32C H 0.3333 0.0758 0.3962 0.069 Uiso 1 1 calc R . .
C41 C 0.0250(2) 0.3262(3) 0.3889(3) 0.0310(10) Uani 1 1 d . . .
C12 C 0.2077(2) 0.1990(2) 0.3579(3) 0.0230(9) Uani 1 1 d . . .
C25 C 0.6578(3) 0.4564(2) 0.7327(3) 0.0277(10) Uani 1 1 d . . .
H25 H 0.6325 0.4838 0.7689 0.033 Uiso 1 1 calc R A .
C17 C 0.3534(2) 0.3816(2) 0.5135(3) 0.0256(10) Uani 1 1 d . . .
H17A H 0.3407 0.4166 0.5587 0.031 Uiso 1 1 calc R . .
H17B H 0.3556 0.4194 0.4639 0.031 Uiso 1 1 calc R . .
C51 C 0.7724(2) 0.3354(3) 0.5575(3) 0.0312(10) Uani 1 1 d . . .
C52 C 0.7654(2) 0.2387(3) 0.5525(3) 0.0387(11) Uani 1 1 d . . .
H52A H 0.7905 0.2173 0.5108 0.058 Uiso 1 1 calc R . .
H52B H 0.7039 0.2223 0.5266 0.058 Uiso 1 1 calc R . .
H52C H 0.7972 0.2153 0.6171 0.058 Uiso 1 1 calc R . .
C53 C 0.7233(3) 0.3723(3) 0.4538(3) 0.0442(12) Uani 1 1 d . . .
H53A H 0.7276 0.4336 0.4566 0.066 Uiso 1 1 calc R . .
H53B H 0.6618 0.3558 0.4266 0.066 Uiso 1 1 calc R . .
H53C H 0.7497 0.3507 0.4133 0.066 Uiso 1 1 calc R . .
C34 C 0.1213(3) 0.0827(3) 0.2372(3) 0.0386(11) Uani 1 1 d . . .
H34A H 0.0810 0.1252 0.1959 0.058 Uiso 1 1 calc R . .
H34B H 0.0992 0.0603 0.2812 0.058 Uiso 1 1 calc R . .
H34C H 0.1266 0.0372 0.1976 0.058 Uiso 1 1 calc R . .
C44 C 0.0266(2) 0.4021(3) 0.4522(3) 0.0359(11) Uani 1 1 d . . .
H44A H -0.0330 0.4158 0.4413 0.054 Uiso 1 1 calc R . .
H44B H 0.0526 0.4504 0.4354 0.054 Uiso 1 1 calc R . .
H44C H 0.0613 0.3880 0.5199 0.054 Uiso 1 1 calc R . .
C54 C 0.8711(3) 0.3585(3) 0.5948(3) 0.0438(12) Uani 1 1 d . . .
H54A H 0.8778 0.4195 0.5991 0.066 Uiso 1 1 calc R . .
H54B H 0.8930 0.3367 0.5502 0.066 Uiso 1 1 calc R . .
H54C H 0.9043 0.3337 0.6583 0.066 Uiso 1 1 calc R . .
C33 C 0.2478(3) 0.1548(3) 0.2240(3) 0.0429(12) Uani 1 1 d . . .
H33A H 0.2097 0.1993 0.1841 0.064 Uiso 1 1 calc R . .
H33B H 0.2484 0.1081 0.1832 0.064 Uiso 1 1 calc R . .
H33C H 0.3071 0.1766 0.2594 0.064 Uiso 1 1 calc R . .
C42 C -0.0190(3) 0.2508(3) 0.4152(4) 0.0692(17) Uani 1 1 d . . .
H42A H -0.0206 0.2023 0.3758 0.104 Uiso 1 1 calc R . .
H42B H -0.0785 0.2661 0.4031 0.104 Uiso 1 1 calc R . .
H42C H 0.0146 0.2369 0.4831 0.104 Uiso 1 1 calc R . .
C4 C 0.6197(3) 0.1456(3) 0.6478(3) 0.0396(12) Uani 1 1 d . . .
H4A H 0.6591 0.1930 0.6578 0.059 Uiso 1 1 calc R . .
H4B H 0.6232 0.1076 0.5999 0.059 Uiso 1 1 calc R . .
H4C H 0.6366 0.1154 0.7085 0.059 Uiso 1 1 calc R . .
C43 C -0.0319(3) 0.3522(3) 0.2813(3) 0.0570(15) Uani 1 1 d . . .
H43A H -0.0347 0.3054 0.2391 0.086 Uiso 1 1 calc R . .
H43B H -0.0055 0.4009 0.2657 0.086 Uiso 1 1 calc R . .
H43C H -0.0909 0.3665 0.2722 0.086 Uiso 1 1 calc R . .
C3 C 0.4692(3) 0.1019(3) 0.5989(3) 0.0388(12) Uani 1 1 d . . .
H3A H 0.4086 0.1206 0.5757 0.058 Uiso 1 1 calc R . .
H3B H 0.4870 0.0725 0.6601 0.058 Uiso 1 1 calc R . .
H3C H 0.4741 0.0639 0.5518 0.058 Uiso 1 1 calc R . .
C62A C 0.7663(17) 0.5994(13) 0.864(2) 0.056(3) Uani 0.237(9) 1 d PD A 1
H62A H 0.8081 0.6298 0.9199 0.084 Uiso 0.237(9) 1 calc PR A 1
H62B H 0.7144 0.5858 0.8730 0.084 Uiso 0.237(9) 1 calc PR A 1
H62C H 0.7495 0.6345 0.8065 0.084 Uiso 0.237(9) 1 calc PR A 1
C63A C 0.8991(13) 0.5371(19) 0.8500(19) 0.069(3) Uani 0.237(9) 1 d PD A 1
H63A H 0.9355 0.5701 0.9068 0.103 Uiso 0.237(9) 1 calc PR A 1
H63B H 0.8896 0.5686 0.7920 0.103 Uiso 0.237(9) 1 calc PR A 1
H63C H 0.9284 0.4841 0.8507 0.103 Uiso 0.237(9) 1 calc PR A 1
C64A C 0.832(2) 0.458(2) 0.9383(19) 0.086(4) Uani 0.237(9) 1 d PD A 1
H64A H 0.8706 0.4876 0.9974 0.129 Uiso 0.237(9) 1 calc PR A 1
H64B H 0.8628 0.4091 0.9298 0.129 Uiso 0.237(9) 1 calc PR A 1
H64C H 0.7793 0.4404 0.9425 0.129 Uiso 0.237(9) 1 calc PR A 1
C62B C 0.7557(5) 0.5650(6) 0.8980(5) 0.056(3) Uani 0.763(9) 1 d PD A 2
H62D H 0.7106 0.6001 0.8498 0.084 Uiso 0.763(9) 1 calc PR A 2
H62E H 0.7953 0.6003 0.9507 0.084 Uiso 0.763(9) 1 calc PR A 2
H62F H 0.7281 0.5238 0.9229 0.084 Uiso 0.763(9) 1 calc PR A 2
C63B C 0.8519(6) 0.5896(5) 0.8165(5) 0.069(3) Uani 0.763(9) 1 d PD A 2
H63D H 0.8066 0.6262 0.7710 0.103 Uiso 0.763(9) 1 calc PR A 2
H63E H 0.8852 0.5643 0.7852 0.103 Uiso 0.763(9) 1 calc PR A 2
H63F H 0.8911 0.6225 0.8719 0.103 Uiso 0.763(9) 1 calc PR A 2
C64B C 0.8762(6) 0.4616(6) 0.9284(6) 0.086(4) Uani 0.763(9) 1 d PD A 2
H64D H 0.9133 0.4957 0.9838 0.129 Uiso 0.763(9) 1 calc PR A 2
H64E H 0.9123 0.4341 0.9018 0.129 Uiso 0.763(9) 1 calc PR A 2
H64F H 0.8461 0.4191 0.9484 0.129 Uiso 0.763(9) 1 calc PR A 2

loop_
_atom_site_aniso_label
_atom_site_aniso_U_11
_atom_site_aniso_U_22
_atom_site_aniso_U_33
_atom_site_aniso_U_23
_atom_site_aniso_U_13
_atom_site_aniso_U_12
Ti1 0.0199(4) 0.0269(4) 0.0199(3) -0.0017(3) 0.0101(3) 0.0039(3)
Cl1 0.0303(6) 0.0318(6) 0.0283(5) -0.0020(4) 0.0141(5) 0.0084(5)
Cl2 0.0434(7) 0.0368(7) 0.0285(6) 0.0072(5) 0.0177(5) 0.0138(5)
O1 0.0192(15) 0.0294(16) 0.0258(14) -0.0083(12) 0.0078(12) 0.0053(12)
N1 0.0164(17) 0.027(2) 0.0213(17) -0.0020(14) 0.0087(14) 0.0011(14)
O2 0.0151(14) 0.0321(17) 0.0287(15) -0.0050(12) 0.0118(12) 0.0028(12)
N2 0.027(2) 0.028(2) 0.0287(19) 0.0032(15) 0.0151(16) 0.0070(16)
C11 0.020(2) 0.026(2) 0.0221(19) 0.0007(18) 0.0114(17) 0.0076(19)
C15 0.023(2) 0.028(2) 0.023(2) -0.0075(18) 0.0131(18) 0.0001(19)
C2 0.028(2) 0.038(3) 0.0198(19) 0.0043(18) 0.0145(18) 0.003(2)
C27 0.018(2) 0.028(2) 0.030(2) -0.0106(18) 0.0113(18) -0.0009(18)
C16 0.021(2) 0.028(2) 0.021(2) 0.0017(18) 0.0077(18) 0.0026(19)
C21 0.019(2) 0.029(2) 0.022(2) 0.0040(18) 0.0091(18) 0.0014(19)
C31 0.022(2) 0.028(3) 0.034(2) -0.0080(19) 0.012(2) -0.0017(19)
C14 0.022(2) 0.027(2) 0.023(2) -0.0012(18) 0.0136(18) 0.0004(18)
C1 0.022(2) 0.037(3) 0.019(2) -0.0026(18) 0.0104(18) -0.0003(19)
C22 0.021(2) 0.030(3) 0.030(2) 0.0028(19) 0.0147(19) 0.0069(19)
C23 0.016(2) 0.036(3) 0.035(2) 0.005(2) 0.010(2) 0.0040(19)
C26 0.018(2) 0.024(2) 0.026(2) -0.0005(18) 0.0134(18) 0.0032(18)
C24 0.023(2) 0.026(2) 0.026(2) 0.0054(18) 0.0071(19) 0.0038(19)
C13 0.021(2) 0.028(3) 0.026(2) -0.0001(18) 0.0088(18) -0.0032(18)
C61 0.025(2) 0.037(3) 0.030(2) -0.005(2) 0.010(2) -0.007(2)
C32 0.050(3) 0.032(3) 0.051(3) -0.016(2) 0.017(3) 0.010(2)
C41 0.019(2) 0.032(3) 0.040(3) -0.006(2) 0.011(2) -0.0002(19)
C12 0.022(2) 0.026(2) 0.023(2) -0.0016(17) 0.0110(18) 0.0009(19)
C25 0.030(3) 0.030(3) 0.024(2) -0.0030(18) 0.013(2) 0.002(2)
C17 0.019(2) 0.028(2) 0.027(2) -0.0062(18) 0.0076(18) 0.0086(18)
C51 0.019(2) 0.039(3) 0.042(3) -0.001(2) 0.020(2) -0.0028(19)
C52 0.028(3) 0.045(3) 0.049(3) -0.010(2) 0.021(2) 0.002(2)
C53 0.042(3) 0.065(3) 0.038(3) 0.002(2) 0.029(2) 0.005(2)
C34 0.040(3) 0.034(3) 0.043(3) -0.019(2) 0.019(2) -0.004(2)
C44 0.026(3) 0.039(3) 0.046(3) -0.008(2) 0.018(2) 0.003(2)
C54 0.034(3) 0.054(3) 0.057(3) -0.010(2) 0.032(2) -0.004(2)
C33 0.044(3) 0.053(3) 0.036(3) -0.017(2) 0.022(2) -0.006(2)
C42 0.058(3) 0.039(3) 0.145(5) -0.007(3) 0.076(4) -0.005(3)
C4 0.042(3) 0.048(3) 0.029(2) 0.015(2) 0.016(2) 0.021(2)
C43 0.032(3) 0.080(4) 0.045(3) -0.020(3) 0.005(2) 0.023(3)
C3 0.052(3) 0.037(3) 0.034(2) 0.004(2) 0.025(2) -0.003(2)
C62A 0.031(4) 0.091(6) 0.034(5) -0.029(4) 0.004(3) -0.002(4)
C63A 0.099(7) 0.050(6) 0.063(5) -0.029(4) 0.039(5) -0.042(5)
C64A 0.060(7) 0.053(4) 0.067(4) -0.018(3) -0.044(5) 0.021(6)
C62B 0.031(4) 0.091(6) 0.034(5) -0.029(4) 0.004(3) -0.002(4)
C63B 0.099(7) 0.050(6) 0.063(5) -0.029(4) 0.039(5) -0.042(5)
C64B 0.060(7) 0.053(4) 0.067(4) -0.018(3) -0.044(5) 0.021(6)

loop_
_atom_type_symbol
_atom_type_description
_atom_type_scat_dispersion_real
_atom_type_scat_dispersion_imag
_atom_type_scat_source
C C 0.0033 0.0016 'International Tables Vol C Tables 4.2.6.8 and 6.1.1.4'
H H 0.0000 0.0000 'International Tables Vol C Tables 4.2.6.8 and 6.1.1.4'
N N 0.0061 0.0033 'International Tables Vol C Tables 4.2.6.8 and 6.1.1.4'
O O 0.0106 0.0060 'International Tables Vol C Tables 4.2.6.8 and 6.1.1.4'
Cl Cl 0.1484 0.1585 'International Tables Vol C Tables 4.2.6.8 and 6.1.1.4'
Ti Ti 0.2776 0.4457 'International Tables Vol C Tables 4.2.6.8 and 6.1.1.4'

loop_
_geom_angle_atom_site_label_1
_geom_angle_atom_site_label_2
_geom_angle_atom_site_label_3
_geom_angle
O2 Ti1 O1 166.58(11)
O2 Ti1 N1 85.25(11)
O1 Ti1 N1 81.35(10)
O2 Ti1 Cl1 97.54(8)
O1 Ti1 Cl1 95.64(8)
N1 Ti1 Cl1 165.28(9)
O2 Ti1 Cl2 90.08(9)
O1 Ti1 Cl2 89.80(8)
N1 Ti1 Cl2 93.06(8)
Cl1 Ti1 Cl2 101.36(4)
O2 Ti1 N2 86.73(11)
O1 Ti1 N2 91.27(11)
N1 Ti1 N2 77.94(11)
Cl1 Ti1 N2 87.76(8)
Cl2 Ti1 N2 170.66(9)
C11 O1 Ti1 144.0(2)
C1 N1 C27 110.5(3)
C1 N1 C17 108.6(3)
C27 N1 C17 104.1(3)
C1 N1 Ti1 107.5(2)
C27 N1 Ti1 114.3(2)
C17 N1 Ti1 111.8(2)
C21 O2 Ti1 145.9(2)
C4 N2 C3 107.7(3)
C4 N2 C2 108.0(3)
C3 N2 C2 109.4(3)
C4 N2 Ti1 112.9(2)
C3 N2 Ti1 111.3(2)
C2 N2 Ti1 107.5(2)
O1 C11 C16 117.9(3)
O1 C11 C12 121.0(3)
C16 C11 C12 121.1(3)
C14 C15 C16 122.3(4)
C14 C15 H15 118.8
C16 C15 H15 118.8
N2 C2 C1 110.5(3)
N2 C2 H2A 109.6
C1 C2 H2A 109.6
N2 C2 H2B 109.6
C1 C2 H2B 109.6
H2A C2 H2B 108.1
N1 C27 C26 121.0(3)
N1 C27 H27A 107.1
C26 C27 H27A 107.1
N1 C27 H27B 107.1
C26 C27 H27B 107.1
H27A C27 H27B 106.8
C11 C16 C15 119.0(3)
C11 C16 C17 122.9(3)
C15 C16 C17 117.8(3)
O2 C21 C26 117.7(3)
O2 C21 C22 121.3(3)
C26 C21 C22 120.9(3)
C32 C31 C33 109.2(3)
C32 C31 C12 111.6(3)
C33 C31 C12 109.3(3)
C32 C31 C34 107.3(3)
C33 C31 C34 107.9(3)
C12 C31 C34 111.6(3)
C15 C14 C13 116.6(3)
C15 C14 C41 123.7(3)
C13 C14 C41 119.7(3)
N1 C1 C2 110.1(3)
N1 C1 H1A 109.6
C2 C1 H1A 109.6
N1 C1 H1B 109.6
C2 C1 H1B 109.6
H1A C1 H1B 108.2
C23 C22 C21 116.2(4)
C23 C22 C51 122.7(3)
C21 C22 C51 120.9(3)
C24 C23 C22 124.5(4)
C24 C23 H23 117.8
C22 C23 H23 117.8
C25 C26 C21 119.0(3)
C25 C26 C27 120.0(3)
C21 C26 C27 120.1(3)
C25 C24 C23 116.7(3)
C25 C24 C61 122.5(4)
C23 C24 C61 120.9(4)
C12 C13 C14 124.5(3)
C12 C13 H13 117.8
C14 C13 H13 117.8
C62A C61 C64B 129.0(11)
C62A C61 C64A 111.8(17)
C64B C61 C62B 107.8(5)
C64A C61 C62B 83.0(14)
C62A C61 C24 114.4(11)
C64B C61 C24 110.0(5)
C64A C61 C24 104.6(14)
C62B C61 C24 112.5(4)
C62A C61 C63B 75.6(11)
C64B C61 C63B 112.3(5)
C64A C61 C63B 138.8(12)
C62B C61 C63B 105.5(5)
C24 C61 C63B 108.6(4)
C62A C61 C63A 110.9(14)
C64B C61 C63A 73.2(11)
C64A C61 C63A 103.4(14)
C62B C61 C63A 132.5(9)
C24 C61 C63A 111.1(9)
C31 C32 H32A 109.5
C31 C32 H32B 109.5
H32A C32 H32B 109.5
C31 C32 H32C 109.5
H32A C32 H32C 109.5
H32B C32 H32C 109.5
C44 C41 C14 113.1(3)
C44 C41 C42 108.4(4)
C14 C41 C42 109.8(3)
C44 C41 C43 107.2(3)
C14 C41 C43 108.6(3)
C42 C41 C43 109.6(4)
C13 C12 C11 116.5(3)
C13 C12 C31 121.9(3)
C11 C12 C31 121.5(3)
C26 C25 C24 122.5(4)
C26 C25 H25 118.7
C24 C25 H25 118.7
C16 C17 N1 117.0(3)
C16 C17 H17A 108.1
N1 C17 H17A 108.1
C16 C17 H17B 108.1
N1 C17 H17B 108.1
H17A C17 H17B 107.3
C52 C51 C54 107.5(3)
C52 C51 C22 112.2(3)
C54 C51 C22 111.2(3)
C52 C51 C53 109.2(3)
C54 C51 C53 107.4(3)
C22 C51 C53 109.2(3)
C51 C52 H52A 109.5
C51 C52 H52B 109.5
H52A C52 H52B 109.5
C51 C52 H52C 109.5
H52A C52 H52C 109.5
H52B C52 H52C 109.5
C51 C53 H53A 109.5
C51 C53 H53B 109.5
H53A C53 H53B 109.5
C51 C53 H53C 109.5
H53A C53 H53C 109.5
H53B C53 H53C 109.5
C31 C34 H34A 109.5
C31 C34 H34B 109.5
H34A C34 H34B 109.5
C31 C34 H34C 109.5
H34A C34 H34C 109.5
H34B C34 H34C 109.5
C41 C44 H44A 109.5
C41 C44 H44B 109.5
H44A C44 H44B 109.5
C41 C44 H44C 109.5
H44A C44 H44C 109.5
H44B C44 H44C 109.5
C51 C54 H54A 109.5
C51 C54 H54B 109.5
H54A C54 H54B 109.5
C51 C54 H54C 109.5
H54A C54 H54C 109.5
H54B C54 H54C 109.5
C31 C33 H33A 109.5
C31 C33 H33B 109.5
H33A C33 H33B 109.5
C31 C33 H33C 109.5
H33A C33 H33C 109.5
H33B C33 H33C 109.5
C41 C42 H42A 109.5
C41 C42 H42B 109.5
H42A C42 H42B 109.5
C41 C42 H42C 109.5
H42A C42 H42C 109.5
H42B C42 H42C 109.5
N2 C4 H4A 109.5
N2 C4 H4B 109.5
H4A C4 H4B 109.5
N2 C4 H4C 109.5
H4A C4 H4C 109.5
H4B C4 H4C 109.5
C41 C43 H43A 109.5
C41 C43 H43B 109.5
H43A C43 H43B 109.5
C41 C43 H43C 109.5
H43A C43 H43C 109.5
H43B C43 H43C 109.5
N2 C3 H3A 109.5
N2 C3 H3B 109.5
H3A C3 H3B 109.5
N2 C3 H3C 109.5
H3A C3 H3C 109.5
H3B C3 H3C 109.5
C61 C62A H62A 109.5
C61 C62A H62B 109.5
H62A C62A H62B 109.5
C61 C62A H62C 109.5
H62A C62A H62C 109.5
H62B C62A H62C 109.5
C61 C63A H63A 109.5
C61 C63A H63B 109.5
H63A C63A H63B 109.5
C61 C63A H63C 109.5
H63A C63A H63C 109.5
H63B C63A H63C 109.5
C61 C64A H64A 109.5
C61 C64A H64B 109.5
H64A C64A H64B 109.5
C61 C64A H64C 109.5
H64A C64A H64C 109.5
H64B C64A H64C 109.5
C61 C62B H62D 109.5
C61 C62B H62E 109.5
H62D C62B H62E 109.5
C61 C62B H62F 109.5
H62D C62B H62F 109.5
H62E C62B H62F 109.5
C61 C63B H63D 109.5
C61 C63B H63E 109.5
H63D C63B H63E 109.5
C61 C63B H63F 109.5
H63D C63B H63F 109.5
H63E C63B H63F 109.5
C61 C64B H64D 109.5
C61 C64B H64E 109.5
H64D C64B H64E 109.5
C61 C64B H64F 109.5
H64D C64B H64F 109.5
H64E C64B H64F 109.5

loop_
_geom_bond_atom_site_label_1
_geom_bond_atom_site_label_2
_geom_bond_distance
Ti1 O2 1.829(2)
Ti1 O1 1.839(2)
Ti1 N1 2.272(3)
Ti1 Cl1 2.3033(12)
Ti1 Cl2 2.3068(12)
Ti1 N2 2.307(3)
O1 C11 1.350(4)
N1 C1 1.487(4)
N1 C27 1.502(4)
N1 C17 1.502(4)
O2 C21 1.349(4)
N2 C4 1.475(4)
N2 C3 1.484(5)
N2 C2 1.491(4)
C11 C16 1.393(5)
C11 C12 1.411(5)
C15 C14 1.381(5)
C15 C16 1.397(5)
C15 H15 0.9300
C2 C1 1.495(5)
C2 H2A 0.9700
C2 H2B 0.9700
C27 C26 1.505(4)
C27 H27A 0.9700
C27 H27B 0.9700
C16 C17 1.498(5)
C21 C26 1.403(5)
C21 C22 1.412(5)
C31 C32 1.525(5)
C31 C33 1.529(5)
C31 C12 1.534(5)
C31 C34 1.536(5)
C14 C13 1.395(5)
C14 C41 1.527(5)
C1 H1A 0.9700
C1 H1B 0.9700
C22 C23 1.390(5)
C22 C51 1.535(5)
C23 C24 1.389(5)
C23 H23 0.9300
C26 C25 1.377(5)
C24 C25 1.383(5)
C24 C61 1.535(5)
C13 C12 1.389(5)
C13 H13 0.9300
C61 C62A 1.499(14)
C61 C64B 1.516(7)
C61 C64A 1.529(15)
C61 C62B 1.534(7)
C61 C63B 1.541(7)
C61 C63A 1.552(14)
C32 H32A 0.9600
C32 H32B 0.9600
C32 H32C 0.9600
C41 C44 1.520(5)
C41 C42 1.530(6)
C41 C43 1.543(5)
C25 H25 0.9300
C17 H17A 0.9700
C17 H17B 0.9700
C51 C52 1.516(5)
C51 C54 1.534(5)
C51 C53 1.536(5)
C52 H52A 0.9600
C52 H52B 0.9600
C52 H52C 0.9600
C53 H53A 0.9600
C53 H53B 0.9600
C53 H53C 0.9600
C34 H34A 0.9600
C34 H34B 0.9600
C34 H34C 0.9600
C44 H44A 0.9600
C44 H44B 0.9600
C44 H44C 0.9600
C54 H54A 0.9600
C54 H54B 0.9600
C54 H54C 0.9600
C33 H33A 0.9600
C33 H33B 0.9600
C33 H33C 0.9600
C42 H42A 0.9600
C42 H42B 0.9600
C42 H42C 0.9600
C4 H4A 0.9600
C4 H4B 0.9600
C4 H4C 0.9600
C43 H43A 0.9600
C43 H43B 0.9600
C43 H43C 0.9600
C3 H3A 0.9600
C3 H3B 0.9600
C3 H3C 0.9600
C62A H62A 0.9600
C62A H62B 0.9600
C62A H62C 0.9600
C63A H63A 0.9600
C63A H63B 0.9600
C63A H63C 0.9600
C64A H64A 0.9600
C64A H64B 0.9600
C64A H64C 0.9600
C62B H62D 0.9600
C62B H62E 0.9600
C62B H62F 0.9600
C63B H63D 0.9600
C63B H63E 0.9600
C63B H63F 0.9600
C64B H64D 0.9600
C64B H64E 0.9600
C64B H64F 0.9600

loop_
_geom_torsion_atom_site_label_1
_geom_torsion_atom_site_label_2
_geom_torsion_atom_site_label_3
_geom_torsion_atom_site_label_4
_geom_torsion
O2 Ti1 O1 C11 27.0(7)
N1 Ti1 O1 C11 30.6(4)
Cl1 Ti1 O1 C11 -163.9(4)
Cl2 Ti1 O1 C11 -62.5(4)
N2 Ti1 O1 C11 108.2(4)
O2 Ti1 N1 C1 -105.5(2)
O1 Ti1 N1 C1 75.3(2)
Cl1 Ti1 N1 C1 -3.8(5)
Cl2 Ti1 N1 C1 164.7(2)
N2 Ti1 N1 C1 -17.8(2)
O2 Ti1 N1 C27 17.5(2)
O1 Ti1 N1 C27 -161.7(2)
Cl1 Ti1 N1 C27 119.2(3)
Cl2 Ti1 N1 C27 -72.3(2)
N2 Ti1 N1 C27 105.2(2)
O2 Ti1 N1 C17 135.4(2)
O1 Ti1 N1 C17 -43.8(2)
Cl1 Ti1 N1 C17 -122.9(3)
Cl2 Ti1 N1 C17 45.6(2)
N2 Ti1 N1 C17 -136.9(2)
O1 Ti1 O2 C21 11.9(8)
N1 Ti1 O2 C21 8.3(4)
Cl1 Ti1 O2 C21 -157.1(4)
Cl2 Ti1 O2 C21 101.4(4)
N2 Ti1 O2 C21 -69.8(4)
O2 Ti1 N2 C4 -44.6(3)
O1 Ti1 N2 C4 148.7(3)
N1 Ti1 N2 C4 -130.4(3)
Cl1 Ti1 N2 C4 53.1(3)
O2 Ti1 N2 C3 -165.8(3)
O1 Ti1 N2 C3 27.5(3)
N1 Ti1 N2 C3 108.3(3)
Cl1 Ti1 N2 C3 -68.1(2)
O2 Ti1 N2 C2 74.4(2)
O1 Ti1 N2 C2 -92.3(2)
N1 Ti1 N2 C2 -11.5(2)
Cl1 Ti1 N2 C2 172.1(2)
Ti1 O1 C11 C16 -16.8(6)
Ti1 O1 C11 C12 162.1(3)
C4 N2 C2 C1 162.0(3)
C3 N2 C2 C1 -81.1(4)
Ti1 N2 C2 C1 39.9(3)
C1 N1 C27 C26 77.2(4)
C17 N1 C27 C26 -166.4(3)
Ti1 N1 C27 C26 -44.2(4)
O1 C11 C16 C15 -177.2(3)
C12 C11 C16 C15 3.9(5)
O1 C11 C16 C17 10.3(5)
C12 C11 C16 C17 -168.7(3)
C14 C15 C16 C11 -1.1(6)
C14 C15 C16 C17 171.8(3)
Ti1 O2 C21 C26 -8.9(6)
Ti1 O2 C21 C22 169.1(3)
C16 C15 C14 C13 -1.5(6)
C16 C15 C14 C41 -179.6(3)
C27 N1 C1 C2 -79.6(4)
C17 N1 C1 C2 166.8(3)
Ti1 N1 C1 C2 45.7(3)
N2 C2 C1 N1 -59.4(4)
O2 C21 C22 C23 -173.4(3)
C26 C21 C22 C23 4.5(6)
O2 C21 C22 C51 10.8(6)
C26 C21 C22 C51 -171.3(4)
C21 C22 C23 C24 0.0(6)
C51 C22 C23 C24 175.7(4)
O2 C21 C26 C25 172.0(3)
C22 C21 C26 C25 -6.1(6)
O2 C21 C26 C27 -19.3(5)
C22 C21 C26 C27 162.7(3)
N1 C27 C26 C25 -143.6(4)
N1 C27 C26 C21 47.7(5)
C22 C23 C24 C25 -3.0(6)
C22 C23 C24 C61 179.2(4)
C15 C14 C13 C12 1.6(6)
C41 C14 C13 C12 179.8(4)
C25 C24 C61 C62A -37.9(14)
C23 C24 C61 C62A 139.9(13)
C25 C24 C61 C64B 116.5(6)
C23 C24 C61 C64B -65.8(7)
C25 C24 C61 C64A 84.7(14)
C23 C24 C61 C64A -97.6(14)
C25 C24 C61 C62B -3.7(6)
C23 C24 C61 C62B 174.0(5)
C25 C24 C61 C63B -120.1(5)
C23 C24 C61 C63B 57.6(6)
C25 C24 C61 C63A -164.4(13)
C23 C24 C61 C63A 13.4(14)
C15 C14 C41 C44 -6.4(6)
C13 C14 C41 C44 175.5(4)
C15 C14 C41 C42 -127.7(4)
C13 C14 C41 C42 54.3(5)
C15 C14 C41 C43 112.5(4)
C13 C14 C41 C43 -65.5(5)
C14 C13 C12 C11 1.0(6)
C14 C13 C12 C31 -174.8(4)
O1 C11 C12 C13 177.3(3)
C16 C11 C12 C13 -3.8(5)
O1 C11 C12 C31 -6.8(6)
C16 C11 C12 C31 172.1(3)
C32 C31 C12 C13 -124.1(4)
C33 C31 C12 C13 115.0(4)
C34 C31 C12 C13 -4.1(5)
C32 C31 C12 C11 60.3(5)
C33 C31 C12 C11 -60.6(5)
C34 C31 C12 C11 -179.8(3)
C21 C26 C25 C24 3.0(6)
C27 C26 C25 C24 -165.8(3)
C23 C24 C25 C26 1.4(6)
C61 C24 C25 C26 179.3(4)
C11 C16 C17 N1 -38.3(5)
C15 C16 C17 N1 149.1(3)
C1 N1 C17 C16 -61.4(4)
C27 N1 C17 C16 -179.1(3)
Ti1 N1 C17 C16 57.1(4)
C23 C22 C51 C52 121.7(4)
C21 C22 C51 C52 -62.7(5)
C23 C22 C51 C54 1.3(5)
C21 C22 C51 C54 176.8(4)
C23 C22 C51 C53 -117.0(4)
C21 C22 C51 C53 58.5(5)
